data_4348432
loop_
_publ_author_name
'Liu, Dongmei'
'Qiu, Zaozao'
'Xie, Zuowei'

_publ_section_title
;
 Synthesis, structure, and alkyne insertion of a mixed-sandwich
 zirconacarborane alkyl
;
_journal_issue 5
_journal_name_full 'Inorganic Chemistry Frontiers'
_journal_page_first 467
_journal_paper_doi 10.1039/C4QI00244J
_journal_volume 2
_journal_year 2015
_chemical_formula_sum 'C26 H48 B9 N Si2 Zr'
_chemical_formula_weight 619.34
_space_group_IT_number 2
_space_group_name_Hall '-P 1'
_space_group_name_H-M_alt 'P -1'
_symmetry_cell_setting triclinic
_symmetry_space_group_name_H-M 'P -1'
_atom_sites_solution_hydrogens geom
_atom_sites_solution_primary direct
_atom_sites_solution_secondary difmap
_audit_creation_method SHELXL-97
_audit_update_record
;
2014-12-26 deposited with the CCDC.
2015-03-12 downloaded from the CCDC.
;
_cell_angle_alpha 80.628(3)
_cell_angle_beta 74.970(3)
_cell_angle_gamma 76.180(3)
_cell_formula_units_Z 2
_cell_length_a 10.1994(15)
_cell_length_b 11.6367(16)
_cell_length_c 15.352(2)
_cell_measurement_reflns_used 823
_cell_measurement_temperature 293(2)
_cell_measurement_theta_max 0.00
_cell_measurement_theta_min 0.00
_cell_volume 1698.9(4)
_computing_cell_refinement 'BRUKER SMART CCD DIFFRACTOMETER'
_computing_data_collection 'BRUKER SMART CCD DIFFRACTOMETER'
_computing_data_reduction 'BRUKER SMART CCD DIFFRACTOMETER'
_computing_molecular_graphics 'SIEMENS SHELXTL'
_computing_publication_material 'SIEMENS SHELXTL'
_computing_structure_refinement 'SHELXL-97 (Sheldrick, 1997)'
_computing_structure_solution 'SHELXS-97 (Sheldrick, 1990)'
_diffrn_ambient_temperature 293(2)
_diffrn_measured_fraction_theta_full 0.995
_diffrn_measured_fraction_theta_max 0.995
_diffrn_measurement_device_type 'BRUKER SMART CCD DIFFRACTOMETER'
_diffrn_measurement_method 'OMEGA SCAN'
_diffrn_radiation_monochromator graphite
_diffrn_radiation_source 'fine-focus sealed tube'
_diffrn_radiation_type MoK\a
_diffrn_radiation_wavelength 0.71073
_diffrn_reflns_av_R_equivalents 0.0222
_diffrn_reflns_av_sigmaI/netI 0.0417
_diffrn_reflns_limit_h_max 12
_diffrn_reflns_limit_h_min -12
_diffrn_reflns_limit_k_max 12
_diffrn_reflns_limit_k_min -13
_diffrn_reflns_limit_l_max 18
_diffrn_reflns_limit_l_min -17
_diffrn_reflns_number 9275
_diffrn_reflns_theta_full 25.00
_diffrn_reflns_theta_max 25.00
_diffrn_reflns_theta_min 1.38
_exptl_absorpt_coefficient_mu 0.412
_exptl_absorpt_correction_T_max 1.0000
_exptl_absorpt_correction_T_min 0.743521
_exptl_absorpt_correction_type multi-scan
_exptl_crystal_colour yellow
_exptl_crystal_density_diffrn 1.211
_exptl_crystal_density_method 'not measured'
_exptl_crystal_description block
_exptl_crystal_F_000 648
_exptl_crystal_size_max 0.40
_exptl_crystal_size_mid 0.30
_exptl_crystal_size_min 0.20
_refine_diff_density_max 0.490
_refine_diff_density_min -0.359
_refine_diff_density_rms 0.059
_refine_ls_extinction_method none
_refine_ls_goodness_of_fit_ref 1.065
_refine_ls_hydrogen_treatment riding
_refine_ls_matrix_type full
_refine_ls_number_parameters 352
_refine_ls_number_reflns 5942
_refine_ls_number_restraints 0
_refine_ls_restrained_S_all 1.065
_refine_ls_R_factor_all 0.0472
_refine_ls_R_factor_gt 0.0368
_refine_ls_shift/su_max 0.001
_refine_ls_shift/su_mean 0.000
_refine_ls_structure_factor_coef Fsqd
_refine_ls_weighting_details 'calc w=1/[\s^2^(Fo^2^)+(0.0503P)^2^+0.3974P] where P=(Fo^2^+2Fc^2^)/3'
_refine_ls_weighting_scheme calc
_refine_ls_wR_factor_gt 0.0903
_refine_ls_wR_factor_ref 0.0980
_reflns_number_gt 5006
_reflns_number_total 5942
_reflns_threshold_expression >2sigma(I)
_cod_data_source_file c4qi00244j2.cif
_cod_data_source_block 2d
_cod_depositor_comments
;
The following automatic conversions were performed:

data item '_symmetry_cell_setting' value 'Triclinic' was changed to
'triclinic' in accordance with the
/home/saulius/struct/COD-crude-data/automatic-downloads/DataCite-retrospective/RSC/depositions/lib/dictionaries/cif_core.dic
dictionary named 'cif_core.dic' version 2.4.2 last updated on
2011-04-26.

Automatic conversion script
Id: cif_fix_values 6909 2019-04-08 15:41:33Z antanas 
;
_cod_original_cell_volume 1698.8(4)
_cod_original_sg_symbol_H-M P-1
_cod_database_code 4348432

loop_
_symmetry_equiv_pos_as_xyz
'x, y, z'
'-x, -y, -z'

loop_
_atom_site_label
_atom_site_type_symbol
_atom_site_fract_x
_atom_site_fract_y
_atom_site_fract_z
_atom_site_U_iso_or_equiv
_atom_site_adp_type
_atom_site_occupancy
_atom_site_symmetry_multiplicity
_atom_site_calc_flag
_atom_site_refinement_flags
Zr1 Zr 0.30085(3) 0.25183(2) 0.732555(17) 0.02949(10) Uani 1 1 d .
N1 N 0.1733(2) 0.26432(19) 0.62255(16) 0.0360(5) Uani 1 1 d .
Si1 Si 0.31371(12) 0.28430(9) 0.98946(7) 0.0621(3) Uani 1 1 d .
Si2 Si 0.17747(11) -0.07136(8) 0.82802(7) 0.0584(3) Uani 1 1 d .
C1 C 0.4809(3) 0.2355(2) 0.57614(19) 0.0398(6) Uani 1 1 d .
C2 C 0.4754(3) 0.3564(2) 0.61339(19) 0.0386(6) Uani 1 1 d .
H2 H 0.4029 0.4370 0.5936 0.046 Uiso 1 1 calc R
C11 C 0.3961(3) 0.2353(3) 0.5075(2) 0.0499(8) Uani 1 1 d .
H11A H 0.4428 0.2667 0.4482 0.060 Uiso 1 1 calc R
H11B H 0.3915 0.1539 0.5039 0.060 Uiso 1 1 calc R
C12 C 0.2507(3) 0.3082(3) 0.53191(19) 0.0427(7) Uani 1 1 d .
H12A H 0.2547 0.3906 0.5319 0.051 Uiso 1 1 calc R
H12B H 0.2015 0.3049 0.4864 0.051 Uiso 1 1 calc R
C13 C 0.1373(3) 0.1503(2) 0.6143(2) 0.0493(8) Uani 1 1 d .
H13A H 0.0853 0.1630 0.5684 0.074 Uiso 1 1 calc R
H13B H 0.0825 0.1227 0.6713 0.074 Uiso 1 1 calc R
H13C H 0.2209 0.0918 0.5978 0.074 Uiso 1 1 calc R
C14 C 0.0422(3) 0.3559(2) 0.6461(2) 0.0394(7) Uani 1 1 d .
H14A H -0.0266 0.3196 0.6909 0.047 Uiso 1 1 calc R
H14B H 0.0059 0.3851 0.5923 0.047 Uiso 1 1 calc R
C15 C 0.0684(3) 0.4588(2) 0.68336(18) 0.0356(6) Uani 1 1 d .
C16 C -0.0429(3) 0.5683(2) 0.68090(18) 0.0385(6) Uani 1 1 d .
C17 C -0.1812(3) 0.5622(3) 0.7131(2) 0.0484(7) Uani 1 1 d .
H17A H -0.2051 0.4886 0.7335 0.058 Uiso 1 1 calc R
C18 C -0.2848(4) 0.6647(3) 0.7152(2) 0.0578(9) Uani 1 1 d .
H18A H -0.3773 0.6593 0.7379 0.069 Uiso 1 1 calc R
C19 C -0.2511(4) 0.7731(3) 0.6842(2) 0.0620(10) Uani 1 1 d .
H19A H -0.3204 0.8417 0.6868 0.074 Uiso 1 1 calc R
C20 C -0.1156(4) 0.7810(3) 0.6493(2) 0.0607(9) Uani 1 1 d .
H20A H -0.0931 0.8547 0.6267 0.073 Uiso 1 1 calc R
C21 C -0.0115(4) 0.6794(3) 0.6477(2) 0.0502(8) Uani 1 1 d .
H21A H 0.0805 0.6857 0.6240 0.060 Uiso 1 1 calc R
C22 C 0.1770(3) 0.4428(2) 0.72070(18) 0.0353(6) Uani 1 1 d .
C23 C 0.2010(3) 0.5419(2) 0.7647(2) 0.0494(8) Uani 1 1 d .
H23A H 0.1384 0.6148 0.7514 0.074 Uiso 1 1 calc R
H23B H 0.2949 0.5520 0.7413 0.074 Uiso 1 1 calc R
H23C H 0.1848 0.5214 0.8292 0.074 Uiso 1 1 calc R
C24 C 0.1186(3) 0.2757(3) 0.87866(19) 0.0455(7) Uani 1 1 d .
H24A H 0.0565 0.3510 0.8956 0.055 Uiso 1 1 calc R
C25 C 0.2476(3) 0.2286(3) 0.90372(19) 0.0433(7) Uani 1 1 d .
C26 C 0.2886(3) 0.1110(2) 0.87769(18) 0.0406(7) Uani 1 1 d .
H26A H 0.3680 0.0522 0.8929 0.049 Uiso 1 1 calc R
C27 C 0.1904(3) 0.0853(2) 0.8376(2) 0.0429(7) Uani 1 1 d .
C28 C 0.0849(3) 0.1913(3) 0.8383(2) 0.0439(7) Uani 1 1 d .
H28A H -0.0036 0.1988 0.8218 0.053 Uiso 1 1 calc R
C29 C 0.4591(7) 0.3612(6) 0.9484(3) 0.141(3) Uani 1 1 d .
H29A H 0.4331 0.4312 0.9089 0.211 Uiso 1 1 calc R
H29B H 0.5379 0.3090 0.9157 0.211 Uiso 1 1 calc R
H29C H 0.4826 0.3835 0.9990 0.211 Uiso 1 1 calc R
C30 C 0.3711(6) 0.1518(4) 1.0659(3) 0.1023(16) Uani 1 1 d .
H30A H 0.2973 0.1092 1.0893 0.153 Uiso 1 1 calc R
H30B H 0.3952 0.1766 1.1153 0.153 Uiso 1 1 calc R
H30C H 0.4506 0.1009 1.0327 0.153 Uiso 1 1 calc R
C31 C 0.1639(6) 0.3871(5) 1.0520(4) 0.135(3) Uani 1 1 d .
H31A H 0.0873 0.3477 1.0751 0.203 Uiso 1 1 calc R
H31B H 0.1377 0.4562 1.0117 0.203 Uiso 1 1 calc R
H31C H 0.1891 0.4107 1.1015 0.203 Uiso 1 1 calc R
C32 C 0.1799(7) -0.1527(4) 0.9417(4) 0.133(2) Uani 1 1 d .
H32A H 0.1734 -0.2335 0.9413 0.200 Uiso 1 1 calc R
H32B H 0.1027 -0.1151 0.9856 0.200 Uiso 1 1 calc R
H32C H 0.2649 -0.1517 0.9572 0.200 Uiso 1 1 calc R
C33 C 0.0092(6) -0.0703(5) 0.8054(6) 0.172(4) Uani 1 1 d .
H33A H 0.0047 -0.0298 0.7462 0.257 Uiso 1 1 calc R
H33B H -0.0639 -0.0300 0.8502 0.257 Uiso 1 1 calc R
H33C H -0.0012 -0.1507 0.8079 0.257 Uiso 1 1 calc R
C34 C 0.3201(6) -0.1484(4) 0.7453(4) 0.138(3) Uani 1 1 d .
H34A H 0.3211 -0.1062 0.6860 0.208 Uiso 1 1 calc R
H34B H 0.3080 -0.2278 0.7454 0.208 Uiso 1 1 calc R
H34C H 0.4064 -0.1519 0.7608 0.208 Uiso 1 1 calc R
B3 B 0.5111(3) 0.3330(3) 0.7153(2) 0.0409(8) Uani 1 1 d .
H3 H 0.4682 0.3960 0.7667 0.049 Uiso 1 1 calc R
B4 B 0.5528(3) 0.1782(3) 0.7422(2) 0.0434(8) Uani 1 1 d .
H4 H 0.5449 0.1318 0.8112 0.052 Uiso 1 1 calc R
B5 B 0.5218(4) 0.1212(3) 0.6519(3) 0.0441(8) Uani 1 1 d .
H5 H 0.4859 0.0374 0.6594 0.053 Uiso 1 1 calc R
B6 B 0.6145(4) 0.3116(4) 0.5270(3) 0.0527(9) Uani 1 1 d .
H6 H 0.6347 0.3556 0.4572 0.063 Uiso 1 1 calc R
B7 B 0.6355(4) 0.3741(3) 0.6173(3) 0.0526(9) Uani 1 1 d .
H7 H 0.6691 0.4594 0.6065 0.063 Uiso 1 1 calc R
B8 B 0.6863(4) 0.2568(3) 0.6986(3) 0.0515(9) Uani 1 1 d .
H8 H 0.7550 0.2655 0.7408 0.062 Uiso 1 1 calc R
B9 B 0.6943(4) 0.1205(3) 0.6574(3) 0.0534(9) Uani 1 1 d .
H9 H 0.7686 0.0382 0.6717 0.064 Uiso 1 1 calc R
B10 B 0.6472(4) 0.1550(4) 0.5520(3) 0.0563(10) Uani 1 1 d .
H10 H 0.6891 0.0955 0.4981 0.068 Uiso 1 1 calc R
B11 B 0.7486(4) 0.2415(4) 0.5809(3) 0.0592(10) Uani 1 1 d .
H11 H 0.8581 0.2385 0.5464 0.071 Uiso 1 1 calc R

loop_
_atom_site_aniso_label
_atom_site_aniso_U_11
_atom_site_aniso_U_22
_atom_site_aniso_U_33
_atom_site_aniso_U_23
_atom_site_aniso_U_13
_atom_site_aniso_U_12
Zr1 0.02449(15) 0.02978(14) 0.03463(16) -0.00403(10) -0.00600(10) -0.00692(10)
N1 0.0299(13) 0.0348(11) 0.0461(13) -0.0113(10) -0.0113(10) -0.0050(10)
Si1 0.0791(8) 0.0677(6) 0.0452(5) -0.0154(5) -0.0206(5) -0.0130(5)
Si2 0.0622(6) 0.0453(5) 0.0711(6) 0.0004(4) -0.0095(5) -0.0284(5)
C1 0.0300(15) 0.0427(15) 0.0441(16) -0.0087(13) -0.0031(12) -0.0057(12)
C2 0.0339(16) 0.0358(14) 0.0461(16) 0.0035(12) -0.0100(13) -0.0115(12)
C11 0.0409(18) 0.0637(19) 0.0430(17) -0.0176(15) -0.0041(14) -0.0052(15)
C12 0.0408(18) 0.0516(17) 0.0387(16) -0.0080(13) -0.0158(13) -0.0061(14)
C13 0.0491(19) 0.0413(16) 0.068(2) -0.0187(15) -0.0213(16) -0.0113(14)
C14 0.0287(15) 0.0403(15) 0.0522(17) -0.0116(13) -0.0152(13) -0.0017(12)
C15 0.0309(15) 0.0356(14) 0.0384(15) -0.0075(12) -0.0049(12) -0.0042(12)
C16 0.0369(16) 0.0403(15) 0.0374(15) -0.0131(12) -0.0116(12) 0.0032(12)
C17 0.0401(18) 0.0499(17) 0.0550(19) -0.0152(15) -0.0134(15) 0.0002(14)
C18 0.0382(19) 0.072(2) 0.059(2) -0.0243(18) -0.0130(16) 0.0114(16)
C19 0.066(3) 0.053(2) 0.066(2) -0.0262(17) -0.030(2) 0.0208(18)
C20 0.076(3) 0.0397(17) 0.066(2) -0.0124(16) -0.025(2) 0.0039(17)
C21 0.050(2) 0.0452(17) 0.0519(19) -0.0107(14) -0.0114(15) -0.0002(15)
C22 0.0336(15) 0.0318(13) 0.0410(15) -0.0073(11) -0.0074(12) -0.0067(11)
C23 0.051(2) 0.0394(16) 0.064(2) -0.0153(15) -0.0216(16) -0.0050(14)
C24 0.0410(18) 0.0473(17) 0.0389(16) -0.0050(13) 0.0046(13) -0.0061(14)
C25 0.0475(19) 0.0467(16) 0.0339(15) -0.0045(13) -0.0036(13) -0.0124(14)
C26 0.0425(17) 0.0398(15) 0.0373(15) 0.0043(12) -0.0060(13) -0.0136(13)
C27 0.0392(17) 0.0437(16) 0.0432(17) -0.0001(13) -0.0001(13) -0.0168(13)
C28 0.0295(16) 0.0536(18) 0.0455(17) -0.0032(14) 0.0017(13) -0.0152(14)
C29 0.200(7) 0.200(6) 0.083(3) -0.010(4) -0.054(4) -0.136(6)
C30 0.138(5) 0.097(3) 0.081(3) -0.001(3) -0.056(3) -0.013(3)
C31 0.148(6) 0.154(5) 0.106(4) -0.086(4) -0.062(4) 0.048(4)
C32 0.227(8) 0.080(3) 0.099(4) 0.029(3) -0.031(4) -0.075(4)
C33 0.144(6) 0.090(4) 0.336(11) 0.028(5) -0.140(7) -0.072(4)
C34 0.167(6) 0.052(2) 0.163(5) -0.041(3) 0.058(4) -0.043(3)
B3 0.0332(18) 0.0448(18) 0.049(2) -0.0009(15) -0.0147(15) -0.0134(15)
B4 0.0315(18) 0.0447(18) 0.053(2) 0.0080(16) -0.0114(15) -0.0125(15)
B5 0.0336(19) 0.0326(16) 0.062(2) -0.0066(15) -0.0073(16) -0.0028(14)
B6 0.038(2) 0.064(2) 0.049(2) 0.0066(18) -0.0002(16) -0.0154(18)
B7 0.039(2) 0.053(2) 0.067(2) 0.0089(18) -0.0132(18) -0.0214(17)
B8 0.034(2) 0.060(2) 0.064(2) 0.0071(19) -0.0161(17) -0.0197(17)
B9 0.0300(19) 0.051(2) 0.071(3) 0.0026(18) -0.0094(17) 0.0003(16)
B10 0.035(2) 0.060(2) 0.063(2) -0.0131(19) 0.0022(18) 0.0015(17)
B11 0.0279(19) 0.075(3) 0.067(3) 0.001(2) -0.0037(18) -0.0112(18)

loop_
_atom_type_symbol
_atom_type_description
_atom_type_scat_dispersion_real
_atom_type_scat_dispersion_imag
_atom_type_scat_source
C C 0.0033 0.0016 'International Tables Vol C Tables 4.2.6.8 and 6.1.1.4'
H H 0.0000 0.0000 'International Tables Vol C Tables 4.2.6.8 and 6.1.1.4'
B B 0.0013 0.0007 'International Tables Vol C Tables 4.2.6.8 and 6.1.1.4'
N N 0.0061 0.0033 'International Tables Vol C Tables 4.2.6.8 and 6.1.1.4'
Si Si 0.0817 0.0704 'International Tables Vol C Tables 4.2.6.8 and 6.1.1.4'
Zr Zr -2.9673 0.5597 'International Tables Vol C Tables 4.2.6.8 and 6.1.1.4'

loop_
_geom_angle_atom_site_label_1
_geom_angle_atom_site_label_2
_geom_angle_atom_site_label_3
_geom_angle
C22 Zr1 N1 73.36(8)
C22 Zr1 B3 88.46(10)
N1 Zr1 B3 127.35(10)
C22 Zr1 C24 73.42(10)
N1 Zr1 C24 104.10(9)
B3 Zr1 C24 117.51(11)
C22 Zr1 C25 94.75(10)
N1 Zr1 C25 135.25(9)
B3 Zr1 C25 94.24(11)
C24 Zr1 C25 32.81(10)
C22 Zr1 C26 125.11(10)
N1 Zr1 C26 126.25(9)
B3 Zr1 C26 104.85(10)
C24 Zr1 C26 52.98(10)
C25 Zr1 C26 32.65(9)
C22 Zr1 B5 140.09(11)
N1 Zr1 B5 96.65(10)
B3 Zr1 B5 66.75(11)
C24 Zr1 B5 145.33(11)
C25 Zr1 B5 116.88(11)
C26 Zr1 B5 92.36(11)
C22 Zr1 B4 128.89(10)
N1 Zr1 B4 135.95(10)
B3 Zr1 B4 40.86(10)
C24 Zr1 B4 118.05(11)
C25 Zr1 B4 85.28(11)
C26 Zr1 B4 75.98(10)
B5 Zr1 B4 40.46(12)
C22 Zr1 C28 88.58(10)
N1 Zr1 C28 82.22(9)
B3 Zr1 C28 147.66(11)
C24 Zr1 C28 31.85(10)
C25 Zr1 C28 53.97(10)
C26 Zr1 C28 52.69(10)
B5 Zr1 C28 129.12(10)
B4 Zr1 C28 128.60(10)
C22 Zr1 C2 78.37(9)
N1 Zr1 C2 89.12(8)
B3 Zr1 C2 38.36(10)
C24 Zr1 C2 143.55(9)
C25 Zr1 C2 131.51(9)
C26 Zr1 C2 140.16(9)
B5 Zr1 C2 62.66(10)
B4 Zr1 C2 64.87(10)
C28 Zr1 C2 166.00(9)
C22 Zr1 C27 120.76(9)
N1 Zr1 C27 94.28(9)
B3 Zr1 C27 135.91(10)
C24 Zr1 C27 53.43(10)
C25 Zr1 C27 54.44(9)
C26 Zr1 C27 31.97(9)
B5 Zr1 C27 98.10(10)
B4 Zr1 C27 100.46(10)
C28 Zr1 C27 32.28(9)
C2 Zr1 C27 160.74(9)
C22 Zr1 C1 103.90(9)
N1 Zr1 C1 73.40(9)
B3 Zr1 C1 63.61(10)
C24 Zr1 C1 176.87(9)
C25 Zr1 C1 150.10(10)
C26 Zr1 C1 129.98(9)
B5 Zr1 C1 37.64(10)
B4 Zr1 C1 64.82(11)
C28 Zr1 C1 147.72(9)
C2 Zr1 C1 35.57(9)
C27 Zr1 C1 128.14(9)
C12 N1 C13 108.1(2)
C12 N1 C14 106.4(2)
C13 N1 C14 109.0(2)
C12 N1 Zr1 110.34(16)
C13 N1 Zr1 114.69(18)
C14 N1 Zr1 107.92(15)
C29 Si1 C31 108.3(3)
C29 Si1 C30 106.9(3)
C31 Si1 C30 110.7(3)
C29 Si1 C25 118.40(18)
C31 Si1 C25 106.1(2)
C30 Si1 C25 106.29(18)
C34 Si2 C33 111.2(3)
C34 Si2 C32 108.6(3)
C33 Si2 C32 107.0(3)
C34 Si2 C27 114.16(17)
C33 Si2 C27 110.0(2)
C32 Si2 C27 105.42(19)
C11 C1 C2 119.7(2)
C11 C1 B5 124.9(3)
C2 C1 B5 109.5(2)
C11 C1 B10 115.0(2)
C2 C1 B10 110.7(2)
B5 C1 B10 63.6(2)
C11 C1 B6 110.3(2)
C2 C1 B6 61.80(19)
B5 C1 B6 113.8(2)
B10 C1 B6 61.6(2)
C11 C1 Zr1 105.20(18)
C2 C1 Zr1 70.54(14)
B5 C1 Zr1 68.55(15)
B10 C1 Zr1 129.3(2)
B6 C1 Zr1 130.10(19)
C1 C2 B3 111.8(2)
C1 C2 B7 112.8(2)
B3 C2 B7 63.7(2)
C1 C2 B6 63.56(19)
B3 C2 B6 114.4(2)
B7 C2 B6 61.3(2)
C1 C2 Zr1 73.89(14)
B3 C2 Zr1 67.83(14)
B7 C2 Zr1 129.74(19)
B6 C2 Zr1 134.92(19)
C12 C11 C1 112.7(2)
N1 C12 C11 111.7(2)
N1 C14 C15 110.9(2)
C22 C15 C16 126.6(2)
C22 C15 C14 119.8(2)
C16 C15 C14 113.4(2)
C17 C16 C21 117.8(3)
C17 C16 C15 120.7(3)
C21 C16 C15 121.5(3)
C16 C17 C18 120.9(3)
C19 C18 C17 120.1(3)
C20 C19 C18 120.1(3)
C19 C20 C21 120.2(3)
C20 C21 C16 120.8(3)
C15 C22 C23 121.2(2)
C15 C22 Zr1 115.25(18)
C23 C22 Zr1 122.9(2)
C28 C24 C25 109.6(3)
C28 C24 Zr1 75.17(16)
C25 C24 Zr1 73.70(16)
C26 C25 C24 104.8(3)
C26 C25 Si1 125.3(2)
C24 C25 Si1 126.4(2)
C26 C25 Zr1 74.11(16)
C24 C25 Zr1 73.49(16)
Si1 C25 Zr1 133.62(15)
C27 C26 C25 111.3(3)
C27 C26 Zr1 76.15(16)
C25 C26 Zr1 73.24(16)
C26 C27 C28 105.1(3)
C26 C27 Si2 123.2(2)
C28 C27 Si2 128.2(2)
C26 C27 Zr1 71.88(15)
C28 C27 Zr1 72.28(15)
Si2 C27 Zr1 136.50(15)
C24 C28 C27 109.2(3)
C24 C28 Zr1 72.98(16)
C27 C28 Zr1 75.44(16)
C2 B3 B4 106.8(2)
C2 B3 B8 105.5(3)
B4 B3 B8 59.57(19)
C2 B3 B7 59.51(19)
B4 B3 B7 108.6(3)
B8 B3 B7 59.9(2)
C2 B3 Zr1 73.81(15)
B4 B3 Zr1 71.46(15)
B8 B3 Zr1 128.8(2)
B7 B3 Zr1 131.5(2)
B8 B4 B9 61.0(2)
B8 B4 B3 60.59(19)
B9 B4 B3 107.9(2)
B8 B4 B5 108.3(3)
B9 B4 B5 61.0(2)
B3 B4 B5 103.7(2)
B8 B4 Zr1 126.1(2)
B9 B4 Zr1 127.9(2)
B3 B4 Zr1 67.68(15)
B5 B4 Zr1 69.70(16)
C1 B5 B4 107.8(2)
C1 B5 B10 59.32(19)
B4 B5 B10 108.1(3)
C1 B5 B9 105.7(2)
B4 B5 B9 59.4(2)
B10 B5 B9 59.3(2)
C1 B5 Zr1 73.81(15)
B4 B5 Zr1 69.84(16)
B10 B5 Zr1 130.3(2)
B9 B5 Zr1 126.5(2)
C2 B6 C1 54.64(16)
C2 B6 B7 59.2(2)
C1 B6 B7 103.9(2)
C2 B6 B11 104.7(3)
C1 B6 B11 104.9(3)
B7 B6 B11 60.7(2)
C2 B6 B10 102.2(2)
C1 B6 B10 58.23(19)
B7 B6 B10 108.5(3)
B11 B6 B10 60.7(2)
C2 B7 B6 59.5(2)
C2 B7 B11 104.1(3)
B6 B7 B11 59.7(2)
C2 B7 B8 103.3(2)
B6 B7 B8 108.2(3)
B11 B7 B8 60.3(2)
C2 B7 B3 56.83(18)
B6 B7 B3 107.2(2)
B11 B7 B3 107.2(3)
B8 B7 B3 59.7(2)
B4 B8 B3 59.83(19)
B4 B8 B7 109.3(3)
B3 B8 B7 60.4(2)
B4 B8 B11 108.6(3)
B3 B8 B11 107.3(3)
B7 B8 B11 59.7(2)
B4 B8 B9 59.6(2)
B3 B8 B9 106.2(2)
B7 B8 B9 107.6(3)
B11 B8 B9 60.0(2)
B4 B9 B10 109.0(3)
B4 B9 B8 59.4(2)
B10 B9 B8 107.8(3)
B4 B9 B11 108.4(3)
B10 B9 B11 60.2(2)
B8 B9 B11 60.0(2)
B4 B9 B5 59.6(2)
B10 B9 B5 60.3(2)
B8 B9 B5 106.0(2)
B11 B9 B5 107.5(3)
C1 B10 B9 104.7(3)
C1 B10 B6 60.13(19)
B9 B10 B6 107.8(3)
C1 B10 B11 105.1(3)
B9 B10 B11 60.3(2)
B6 B10 B11 59.1(2)
C1 B10 B5 57.04(18)
B9 B10 B5 60.4(2)
B6 B10 B5 107.2(3)
B11 B10 B5 107.6(3)
B6 B11 B7 59.6(2)
B6 B11 B10 60.2(2)
B7 B11 B10 107.3(3)
B6 B11 B8 107.9(3)
B7 B11 B8 59.9(2)
B10 B11 B8 107.2(3)
B6 B11 B9 108.1(3)
B7 B11 B9 107.7(3)
B10 B11 B9 59.5(2)
B8 B11 B9 60.0(2)

loop_
_geom_bond_atom_site_label_1
_geom_bond_atom_site_label_2
_geom_bond_distance
Zr1 C22 2.283(3)
Zr1 N1 2.353(2)
Zr1 B3 2.481(3)
Zr1 C24 2.521(3)
Zr1 C25 2.524(3)
Zr1 C26 2.535(3)
Zr1 B5 2.540(3)
Zr1 B4 2.542(3)
Zr1 C28 2.549(3)
Zr1 C2 2.572(3)
Zr1 C27 2.590(3)
Zr1 C1 2.621(3)
N1 C12 1.487(4)
N1 C13 1.491(3)
N1 C14 1.499(3)
Si1 C29 1.834(5)
Si1 C31 1.851(5)
Si1 C30 1.853(4)
Si1 C25 1.885(3)
Si2 C34 1.824(5)
Si2 C33 1.834(5)
Si2 C32 1.847(5)
Si2 C27 1.890(3)
C1 C11 1.527(4)
C1 C2 1.587(4)
C1 B5 1.667(4)
C1 B10 1.708(4)
C1 B6 1.743(4)
C2 B3 1.662(4)
C2 B7 1.711(4)
C2 B6 1.715(5)
C11 C12 1.508(4)
C14 C15 1.513(4)
C15 C22 1.336(4)
C15 C16 1.493(4)
C16 C17 1.383(4)
C16 C21 1.390(4)
C17 C18 1.390(4)
C18 C19 1.366(5)
C19 C20 1.365(5)
C20 C21 1.386(4)
C22 C23 1.524(4)
C24 C28 1.391(4)
C24 C25 1.425(4)
C25 C26 1.422(4)
C26 C27 1.413(4)
C27 C28 1.429(4)
B3 B4 1.754(5)
B3 B8 1.767(5)
B3 B7 1.780(5)
B4 B8 1.749(5)
B4 B9 1.754(5)
B4 B5 1.758(5)
B5 B10 1.780(5)
B5 B9 1.781(5)
B6 B7 1.747(6)
B6 B11 1.748(6)
B6 B10 1.768(5)
B7 B11 1.766(6)
B7 B8 1.770(5)
B8 B11 1.777(6)
B8 B9 1.778(6)
B9 B10 1.763(6)
B9 B11 1.779(5)
B10 B11 1.777(6)
